data_4513844
loop_
_publ_author_name
'Liu, Yu-Chiao'
'Chu, Kai-Ti'
'Huang, Yi-Lan'
'Hsu, Cheng-Huey'
'Lee, Gene-Hsiang'
'Tseng, Mei-Chun'
'Chiang, Ming-Hsi'

_publ_section_title
;
 Protonation/Reduction of Carbonyl-Rich Diiron Complexes and the Direct
 Observation of Triprotonated Species: Insights into the Electrocatalytic
 Mechanism of Hydrogen Formation
;
_journal_issue 4
_journal_name_full 'ACS Catalysis'
_journal_page_first 2559
_journal_paper_doi 10.1021/acscatal.5b02646
_journal_volume 6
_journal_year 2016
_chemical_formula_sum 'C33 H7 B Cl2 F20 Fe2 O6 S2'
_chemical_formula_weight 1136.92
_chemical_name_systematic
; 
 ? 
;
_space_group_IT_number 9
_symmetry_cell_setting monoclinic
_symmetry_space_group_name_Hall 'C -2yc'
_symmetry_space_group_name_H-M 'C 1 c 1'
_atom_sites_solution_hydrogens geom
_atom_sites_solution_primary direct
_atom_sites_solution_secondary difmap
_audit_creation_method SHELXL-97
_cell_angle_alpha 90.00
_cell_angle_beta 124.6992(10)
_cell_angle_gamma 90.00
_cell_formula_units_Z 4
_cell_length_a 22.9134(12)
_cell_length_b 12.3868(7)
_cell_length_c 17.2161(9)
_cell_measurement_reflns_used 6047
_cell_measurement_temperature 200(2)
_cell_measurement_theta_max 25.65
_cell_measurement_theta_min 2.16
_cell_volume 4017.3(4)
_computing_cell_refinement 'Bruker SAINT'
_computing_data_collection 'Bruker SMART'
_computing_data_reduction 'Bruker SAINT'
_computing_molecular_graphics 'Bruker SHELXTL'
_computing_publication_material 'Bruker SHELXTL'
_computing_structure_refinement 'SHELXL-97 (Sheldrick, 2008)'
_computing_structure_solution 'SHELXS-97 (Sheldrick, 2008)'
_diffrn_ambient_temperature 200(2)
_diffrn_measured_fraction_theta_full 1.000
_diffrn_measured_fraction_theta_max 1.000
_diffrn_measurement_device_type 'BRUKER SMART APEXCCD area detector'
_diffrn_measurement_method 'omega scans'
_diffrn_radiation_monochromator graphite
_diffrn_radiation_source 'fine-focus sealed tube'
_diffrn_radiation_type MoK\a
_diffrn_radiation_wavelength 0.71073
_diffrn_reflns_av_R_equivalents 0.0247
_diffrn_reflns_av_sigmaI/netI 0.0530
_diffrn_reflns_limit_h_max 29
_diffrn_reflns_limit_h_min -29
_diffrn_reflns_limit_k_max 16
_diffrn_reflns_limit_k_min -16
_diffrn_reflns_limit_l_max 22
_diffrn_reflns_limit_l_min -22
_diffrn_reflns_number 15170
_diffrn_reflns_theta_full 27.50
_diffrn_reflns_theta_max 27.50
_diffrn_reflns_theta_min 1.97
_exptl_absorpt_coefficient_mu 1.097
_exptl_absorpt_correction_T_max 0.9472
_exptl_absorpt_correction_T_min 0.6101
_exptl_absorpt_correction_type multi-scan
_exptl_absorpt_process_details 'SADABS (Bruker, 2001)'
_exptl_crystal_colour orange-yelloW
_exptl_crystal_density_diffrn 1.880
_exptl_crystal_density_meas ?
_exptl_crystal_density_method 'not measured'
_exptl_crystal_description plate
_exptl_crystal_F_000 2224
_exptl_crystal_size_max 0.50
_exptl_crystal_size_mid 0.32
_exptl_crystal_size_min 0.05
_refine_diff_density_max 0.652
_refine_diff_density_min -0.472
_refine_diff_density_rms 0.074
_refine_ls_abs_structure_details 'Flack H D (1983), Acta Cryst. A39, 876-881'
_refine_ls_abs_structure_Flack -0.007(12)
_refine_ls_extinction_method none
_refine_ls_goodness_of_fit_ref 1.042
_refine_ls_hydrogen_treatment mixed
_refine_ls_matrix_type full
_refine_ls_number_parameters 603
_refine_ls_number_reflns 9032
_refine_ls_number_restraints 10
_refine_ls_restrained_S_all 1.050
_refine_ls_R_factor_all 0.0473
_refine_ls_R_factor_gt 0.0427
_refine_ls_shift/su_max 0.001
_refine_ls_shift/su_mean 0.000
_refine_ls_structure_factor_coef Fsqd
_refine_ls_weighting_details 'calc w=1/[\s^2^(Fo^2^)+(0.0574P)^2^+0.0000P] where P=(Fo^2^+2Fc^2^)/3'
_refine_ls_weighting_scheme calc
_refine_ls_wR_factor_gt 0.1034
_refine_ls_wR_factor_ref 0.1063
_reflns_number_gt 8269
_reflns_number_total 9032
_reflns_threshold_expression >2sigma(I)
_cod_data_source_file cs5b02646_si_004.cif
_cod_data_source_block ic16884
_cod_depositor_comments
;
The following automatic conversions were performed:

'_symmetry_cell_setting' value 'Monoclinic' changed to 'monoclinic'
according to
/usr/data/users/saulius/crontab/automatic-downloads/rss-feeds/ACS/lib/dictionaries/cif_core.dic
dictionary named 'cif_core.dic' version 2.4.2 from 2011-04-26.

'_exptl_crystal_density_meas' value 'not_measured' was changed to '?'
- the value is perceived as not measured.

Automatic conversion script
Id: cif_fix_values 4268 2015-11-12 08:31:59Z antanas 

 Adding full bibliography for 4513842--4513845.cif.
;
_cod_original_sg_symbol_H-M Cc
_cod_database_code 4513844

loop_
_symmetry_equiv_pos_as_xyz
'x, y, z'
'x, -y, z+1/2'
'x+1/2, y+1/2, z'
'x+1/2, -y+1/2, z+1/2'

loop_
_atom_site_label
_atom_site_type_symbol
_atom_site_fract_x
_atom_site_fract_y
_atom_site_fract_z
_atom_site_U_iso_or_equiv
_atom_site_adp_type
_atom_site_occupancy
_atom_site_symmetry_multiplicity
_atom_site_calc_flag
_atom_site_refinement_flags
_atom_site_disorder_assembly
_atom_site_disorder_group
Fe1 Fe 0.25938(3) 0.48218(4) 0.01715(3) 0.02812(12) Uani 1 1 d . . .
Fe2 Fe 0.23378(3) 0.28600(4) 0.03226(3) 0.02772(12) Uani 1 1 d . . .
H1 H 0.282(3) 0.345(4) 0.006(3) 0.042(12) Uiso 1 1 d . . .
S1 S 0.26398(5) 0.41454(8) 0.14173(6) 0.03048(19) Uani 1 1 d . . .
S2 S 0.15058(4) 0.40953(7) -0.05788(6) 0.02698(18) Uani 1 1 d . . .
C1 C 0.2523(2) 0.4975(3) -0.0934(3) 0.0331(8) Uani 1 1 d . . .
C2 C 0.3542(2) 0.5161(4) 0.0931(3) 0.0445(10) Uani 1 1 d . . .
C3 C 0.2277(2) 0.6185(3) 0.0154(3) 0.0350(9) Uani 1 1 d . . .
C4 C 0.1779(2) 0.2055(3) 0.0525(3) 0.0366(9) Uani 1 1 d . . .
C5 C 0.2101(2) 0.2146(3) -0.0744(3) 0.0343(8) Uani 1 1 d . . .
C6 C 0.3154(2) 0.2074(3) 0.1114(3) 0.0364(9) Uani 1 1 d . . .
C7 C 0.1796(2) 0.4557(3) 0.1186(3) 0.0332(8) Uani 1 1 d . . .
H7A H 0.1683 0.4088 0.1550 0.040 Uiso 1 1 calc R . .
H7B H 0.1837 0.5307 0.1410 0.040 Uiso 1 1 calc R . .
C8 C 0.1193(2) 0.4497(3) 0.0150(3) 0.0357(8) Uani 1 1 d . . .
H8A H 0.0960 0.5211 -0.0062 0.043 Uiso 1 1 calc R . .
H8B H 0.0837 0.3969 0.0064 0.043 Uiso 1 1 calc R . .
O1 O 0.24821(18) 0.5029(3) -0.1612(2) 0.0477(8) Uani 1 1 d . . .
O2 O 0.41160(19) 0.5354(4) 0.1399(3) 0.0785(13) Uani 1 1 d . . .
O3 O 0.20424(18) 0.6982(2) 0.0114(2) 0.0475(8) Uani 1 1 d . . .
O4 O 0.14209(19) 0.1575(3) 0.0641(3) 0.0542(9) Uani 1 1 d . . .
O5 O 0.19392(19) 0.1754(3) -0.1423(2) 0.0517(8) Uani 1 1 d . . .
O6 O 0.36471(18) 0.1621(3) 0.1585(2) 0.0504(8) Uani 1 1 d . . .
B1 B 0.8559(2) 0.5988(3) 0.4348(3) 0.0244(7) Uani 1 1 d . . .
C9 C 0.84612(19) 0.4792(3) 0.3853(3) 0.0287(7) Uani 1 1 d . . .
C10 C 0.8623(2) 0.3794(3) 0.4287(3) 0.0362(9) Uani 1 1 d . . .
C11 C 0.8447(3) 0.2824(3) 0.3802(4) 0.0423(10) Uani 1 1 d . . .
C12 C 0.8082(3) 0.2819(3) 0.2841(4) 0.0473(12) Uani 1 1 d . . .
C13 C 0.7902(2) 0.3777(4) 0.2375(3) 0.0427(10) Uani 1 1 d . . .
C14 C 0.8091(2) 0.4730(3) 0.2880(3) 0.0339(8) Uani 1 1 d . . .
C15 C 0.77216(18) 0.6253(3) 0.3943(3) 0.0258(7) Uani 1 1 d . . .
C16 C 0.7389(2) 0.5670(3) 0.4278(3) 0.0299(7) Uani 1 1 d . . .
C17 C 0.6682(2) 0.5722(3) 0.3918(3) 0.0349(8) Uani 1 1 d . . .
C18 C 0.6240(2) 0.6367(3) 0.3145(3) 0.0392(9) Uani 1 1 d . . .
C19 C 0.6530(2) 0.6953(3) 0.2777(3) 0.0355(9) Uani 1 1 d . . .
C20 C 0.72527(19) 0.6900(3) 0.3172(3) 0.0303(8) Uani 1 1 d . . .
C21 C 0.89322(18) 0.6902(3) 0.4065(3) 0.0269(7) Uani 1 1 d . . .
C22 C 0.8903(2) 0.7981(3) 0.4263(3) 0.0330(8) Uani 1 1 d . . .
C23 C 0.9224(2) 0.8810(3) 0.4110(4) 0.0455(10) Uani 1 1 d . . .
C24 C 0.9626(2) 0.8580(3) 0.3764(3) 0.0456(11) Uani 1 1 d . . .
C25 C 0.9693(2) 0.7519(4) 0.3594(3) 0.0395(9) Uani 1 1 d . . .
C26 C 0.93500(18) 0.6716(3) 0.3738(3) 0.0306(8) Uani 1 1 d . . .
C27 C 0.90953(19) 0.5997(3) 0.5512(3) 0.0279(7) Uani 1 1 d . . .
C28 C 0.89826(19) 0.6531(3) 0.6119(3) 0.0307(8) Uani 1 1 d . . .
C29 C 0.9480(2) 0.6577(3) 0.7088(3) 0.0356(8) Uani 1 1 d . . .
C30 C 1.0129(2) 0.6112(3) 0.7482(3) 0.0374(9) Uani 1 1 d . . .
C31 C 1.0280(2) 0.5601(3) 0.6905(3) 0.0365(9) Uani 1 1 d . . .
C32 C 0.97749(19) 0.5573(3) 0.5956(3) 0.0296(7) Uani 1 1 d . . .
F1 F 0.89513(14) 0.37094(18) 0.52254(18) 0.0433(6) Uani 1 1 d . . .
F2 F 0.86159(18) 0.1895(2) 0.4284(2) 0.0628(8) Uani 1 1 d . . .
F3 F 0.7903(2) 0.1880(2) 0.2365(2) 0.0711(9) Uani 1 1 d . . .
F4 F 0.75285(17) 0.3797(2) 0.1427(2) 0.0604(8) Uani 1 1 d . . .
F5 F 0.78847(13) 0.56418(19) 0.23600(16) 0.0407(5) Uani 1 1 d . . .
F6 F 0.77835(12) 0.49752(17) 0.50112(17) 0.0358(5) Uani 1 1 d . . .
F7 F 0.64133(13) 0.5120(2) 0.4295(2) 0.0489(6) Uani 1 1 d . . .
F8 F 0.55486(13) 0.6402(2) 0.2774(2) 0.0594(8) Uani 1 1 d . . .
F9 F 0.61117(13) 0.7567(2) 0.2008(2) 0.0503(6) Uani 1 1 d . . .
F10 F 0.74798(12) 0.75170(18) 0.27508(16) 0.0355(5) Uani 1 1 d . . .
F11 F 0.85249(13) 0.82668(17) 0.46077(18) 0.0413(5) Uani 1 1 d . . .
F12 F 0.91429(17) 0.9831(2) 0.4288(3) 0.0648(9) Uani 1 1 d . . .
F13 F 0.99477(17) 0.9370(3) 0.3620(3) 0.0727(10) Uani 1 1 d . . .
F14 F 1.00944(15) 0.7287(2) 0.3277(2) 0.0556(7) Uani 1 1 d . . .
F15 F 0.94462(12) 0.57123(19) 0.35350(17) 0.0373(5) Uani 1 1 d . . .
F16 F 0.83624(11) 0.70230(19) 0.57990(16) 0.0372(5) Uani 1 1 d . . .
F17 F 0.93415(14) 0.7125(2) 0.76376(18) 0.0518(7) Uani 1 1 d . . .
F18 F 1.06317(15) 0.6218(2) 0.84133(18) 0.0535(7) Uani 1 1 d . . .
F19 F 1.09260(13) 0.5164(2) 0.72850(19) 0.0496(6) Uani 1 1 d . . .
F20 F 0.99689(12) 0.50903(19) 0.54265(17) 0.0380(5) Uani 1 1 d . . .
C33 C 0.0694(6) 0.1490(6) 0.5432(9) 0.140(4) Uani 1 1 d D . .
H33A H 0.1099 0.1432 0.5374 0.168 Uiso 0.542(8) 1 calc PR A 1
H33B H 0.0267 0.1240 0.4825 0.168 Uiso 0.542(8) 1 calc PR A 1
H33C H 0.0977 0.1331 0.5175 0.168 Uiso 0.458(8) 1 d PR A 2
H33D H 0.0185 0.1534 0.4906 0.168 Uiso 0.458(8) 1 d PR A 2
Cl1 Cl 0.0850(3) 0.0560(3) 0.6320(3) 0.1775(15) Uani 1 1 d . A .
Cl2 Cl 0.0580(5) 0.2801(4) 0.5543(7) 0.139(2) Uani 0.542(8) 1 d PDU A 1
Cl2' Cl 0.0976(6) 0.2684(5) 0.6100(8) 0.139(2) Uani 0.458(8) 1 d PD A 2

loop_
_atom_site_aniso_label
_atom_site_aniso_U_11
_atom_site_aniso_U_22
_atom_site_aniso_U_33
_atom_site_aniso_U_23
_atom_site_aniso_U_13
_atom_site_aniso_U_12
Fe1 0.0264(2) 0.0301(3) 0.0247(3) 0.0010(2) 0.0127(2) -0.0063(2)
Fe2 0.0306(3) 0.0268(2) 0.0270(2) 0.0008(2) 0.0171(2) -0.0014(2)
S1 0.0319(4) 0.0326(4) 0.0236(4) -0.0005(4) 0.0138(4) -0.0045(4)
S2 0.0255(4) 0.0291(4) 0.0246(4) -0.0018(3) 0.0132(4) -0.0037(3)
C1 0.0251(18) 0.039(2) 0.030(2) 0.0035(15) 0.0128(16) -0.0030(15)
C2 0.034(2) 0.051(3) 0.038(2) 0.0072(19) 0.014(2) -0.0083(19)
C3 0.033(2) 0.039(2) 0.026(2) -0.0030(16) 0.0123(18) -0.0118(18)
C4 0.039(2) 0.035(2) 0.037(2) -0.0004(16) 0.0225(19) -0.0051(16)
C5 0.036(2) 0.034(2) 0.030(2) 0.0008(16) 0.0174(17) -0.0015(16)
C6 0.045(2) 0.034(2) 0.034(2) 0.0012(17) 0.025(2) 0.0027(18)
C7 0.038(2) 0.037(2) 0.0317(19) -0.0002(16) 0.0241(17) 0.0023(16)
C8 0.039(2) 0.041(2) 0.036(2) -0.0060(17) 0.0267(19) -0.0010(17)
O1 0.0463(18) 0.065(2) 0.0332(16) 0.0085(14) 0.0232(14) 0.0015(14)
O2 0.0346(19) 0.107(3) 0.064(2) 0.016(2) 0.0104(18) -0.023(2)
O3 0.0532(19) 0.0300(16) 0.0509(19) -0.0072(13) 0.0247(16) -0.0044(14)
O4 0.060(2) 0.052(2) 0.064(2) -0.0012(16) 0.043(2) -0.0172(16)
O5 0.065(2) 0.0489(18) 0.0456(18) -0.0083(15) 0.0344(18) 0.0004(16)
O6 0.0475(19) 0.063(2) 0.0348(16) 0.0104(15) 0.0202(15) 0.0192(16)
B1 0.0227(18) 0.0233(18) 0.028(2) 0.0023(15) 0.0149(17) 0.0027(14)
C9 0.0291(18) 0.0232(17) 0.041(2) -0.0012(15) 0.0241(17) 0.0004(14)
C10 0.039(2) 0.0295(19) 0.050(3) 0.0011(17) 0.031(2) 0.0014(16)
C11 0.051(2) 0.0245(19) 0.068(3) -0.0003(19) 0.044(2) -0.0034(17)
C12 0.056(3) 0.028(2) 0.080(4) -0.021(2) 0.051(3) -0.0108(18)
C13 0.045(2) 0.046(2) 0.048(3) -0.015(2) 0.033(2) -0.0053(19)
C14 0.0328(19) 0.0294(19) 0.046(2) -0.0032(17) 0.0263(18) 0.0026(15)
C15 0.0213(16) 0.0230(16) 0.0306(18) -0.0034(14) 0.0134(15) 0.0005(13)
C16 0.0310(18) 0.0251(17) 0.0324(19) -0.0013(15) 0.0173(16) 0.0002(14)
C17 0.034(2) 0.0296(19) 0.049(2) -0.0020(17) 0.0286(19) -0.0039(15)
C18 0.0257(19) 0.034(2) 0.056(3) -0.0050(18) 0.0223(19) -0.0037(15)
C19 0.0295(19) 0.0294(19) 0.040(2) 0.0025(16) 0.0150(18) 0.0071(15)
C20 0.0302(19) 0.0260(17) 0.039(2) -0.0020(15) 0.0219(17) -0.0012(14)
C21 0.0218(16) 0.0266(16) 0.0301(18) 0.0023(14) 0.0135(15) 0.0019(13)
C22 0.0297(19) 0.0262(18) 0.042(2) -0.0001(15) 0.0192(18) -0.0003(14)
C23 0.034(2) 0.029(2) 0.063(3) 0.0001(19) 0.021(2) -0.0036(16)
C24 0.033(2) 0.036(2) 0.061(3) 0.014(2) 0.023(2) -0.0032(17)
C25 0.0295(19) 0.050(2) 0.044(2) 0.0129(19) 0.0240(18) 0.0051(18)
C26 0.0227(17) 0.0348(19) 0.0298(18) 0.0044(15) 0.0122(15) 0.0058(14)
C27 0.0278(17) 0.0268(17) 0.0302(18) 0.0026(14) 0.0172(16) 0.0003(14)
C28 0.0270(18) 0.0327(19) 0.035(2) 0.0013(15) 0.0189(17) 0.0011(14)
C29 0.034(2) 0.042(2) 0.035(2) -0.0040(17) 0.0221(18) -0.0022(17)
C30 0.037(2) 0.042(2) 0.0249(19) 0.0061(16) 0.0125(17) 0.0004(17)
C31 0.0265(18) 0.043(2) 0.040(2) 0.0132(17) 0.0184(18) 0.0084(16)
C32 0.0279(17) 0.0307(18) 0.037(2) 0.0063(15) 0.0228(17) 0.0032(14)
F1 0.0564(15) 0.0309(12) 0.0495(15) 0.0115(10) 0.0342(13) 0.0081(10)
F2 0.085(2) 0.0237(12) 0.098(2) 0.0057(13) 0.063(2) 0.0037(12)
F3 0.100(2) 0.0363(14) 0.091(2) -0.0321(15) 0.062(2) -0.0192(15)
F4 0.073(2) 0.0636(18) 0.0477(16) -0.0214(14) 0.0363(16) -0.0085(15)
F5 0.0463(14) 0.0375(12) 0.0338(13) -0.0002(10) 0.0201(11) 0.0033(10)
F6 0.0345(12) 0.0322(11) 0.0420(13) 0.0063(10) 0.0226(11) -0.0016(9)
F7 0.0383(13) 0.0480(14) 0.0694(18) 0.0063(13) 0.0361(14) -0.0042(11)
F8 0.0244(12) 0.0629(18) 0.082(2) 0.0086(15) 0.0247(14) 0.0042(12)
F9 0.0310(13) 0.0504(15) 0.0528(16) 0.0148(12) 0.0140(12) 0.0141(11)
F10 0.0336(12) 0.0327(11) 0.0400(13) 0.0116(10) 0.0208(11) 0.0054(9)
F11 0.0476(14) 0.0267(11) 0.0584(15) -0.0037(10) 0.0353(13) -0.0001(10)
F12 0.0630(18) 0.0262(13) 0.105(3) -0.0029(14) 0.0482(19) -0.0080(12)
F13 0.0624(19) 0.0587(18) 0.111(3) 0.0223(18) 0.058(2) -0.0101(15)
F14 0.0464(15) 0.0637(17) 0.0776(19) 0.0217(14) 0.0477(16) 0.0091(13)
F15 0.0390(12) 0.0389(12) 0.0453(13) 0.0041(10) 0.0308(11) 0.0083(10)
F16 0.0290(11) 0.0436(13) 0.0378(12) -0.0069(10) 0.0183(10) 0.0063(9)
F17 0.0468(15) 0.0673(18) 0.0414(14) -0.0122(13) 0.0251(12) 0.0014(13)
F18 0.0448(14) 0.0658(17) 0.0295(12) 0.0059(12) 0.0090(11) 0.0052(13)
F19 0.0301(12) 0.0651(17) 0.0465(15) 0.0167(13) 0.0175(12) 0.0179(11)
F20 0.0327(11) 0.0483(14) 0.0410(13) 0.0081(10) 0.0257(11) 0.0132(10)
C33 0.126(8) 0.110(8) 0.181(11) 0.022(7) 0.086(8) 0.029(6)
Cl1 0.240(4) 0.105(2) 0.143(3) 0.0007(19) 0.083(3) 0.008(2)
Cl2 0.146(6) 0.0746(19) 0.204(7) 0.014(3) 0.104(5) 0.004(3)
Cl2' 0.146(6) 0.0746(19) 0.204(7) 0.014(3) 0.104(5) 0.004(3)

loop_
_atom_type_symbol
_atom_type_description
_atom_type_scat_dispersion_real
_atom_type_scat_dispersion_imag
_atom_type_scat_source
C C 0.0033 0.0016 'International Tables Vol C Tables 4.2.6.8 and 6.1.1.4'
H H 0.0000 0.0000 'International Tables Vol C Tables 4.2.6.8 and 6.1.1.4'
B B 0.0013 0.0007 'International Tables Vol C Tables 4.2.6.8 and 6.1.1.4'
O O 0.0106 0.0060 'International Tables Vol C Tables 4.2.6.8 and 6.1.1.4'
F F 0.0171 0.0103 'International Tables Vol C Tables 4.2.6.8 and 6.1.1.4'
S S 0.1246 0.1234 'International Tables Vol C Tables 4.2.6.8 and 6.1.1.4'
Fe Fe 0.3463 0.8444 'International Tables Vol C Tables 4.2.6.8 and 6.1.1.4'
Cl Cl 0.1484 0.1585 'International Tables Vol C Tables 4.2.6.8 and 6.1.1.4'

loop_
_geom_angle_atom_site_label_1
_geom_angle_atom_site_label_2
_geom_angle_atom_site_label_3
_geom_angle
H1 Fe1 C1 81.2(15)
H1 Fe1 C3 173.6(15)
C1 Fe1 C3 95.05(17)
H1 Fe1 C2 90.0(15)
C1 Fe1 C2 94.89(19)
C3 Fe1 C2 95.60(19)
H1 Fe1 S2 81.5(15)
C1 Fe1 S2 91.82(12)
C3 Fe1 S2 93.47(12)
C2 Fe1 S2 168.19(14)
H1 Fe1 S1 83.8(15)
C1 Fe1 S1 164.01(13)
C3 Fe1 S1 99.32(12)
C2 Fe1 S1 90.68(15)
S2 Fe1 S1 80.38(3)
H1 Fe1 Fe2 38.2(15)
C1 Fe1 Fe2 108.47(12)
C3 Fe1 Fe2 140.27(12)
C2 Fe1 Fe2 113.17(14)
S2 Fe1 Fe2 55.31(3)
S1 Fe1 Fe2 55.65(3)
H1 Fe2 C4 173.0(16)
H1 Fe2 C5 78.1(17)
C4 Fe2 C5 95.15(18)
H1 Fe2 C6 83.2(17)
C4 Fe2 C6 95.68(19)
C5 Fe2 C6 94.76(18)
H1 Fe2 S2 86.5(17)
C4 Fe2 S2 95.36(14)
C5 Fe2 S2 89.17(13)
C6 Fe2 S2 167.90(14)
H1 Fe2 S1 88.8(16)
C4 Fe2 S1 98.19(13)
C5 Fe2 S1 163.69(13)
C6 Fe2 S1 93.20(13)
S2 Fe2 S1 80.32(4)
H1 Fe2 Fe1 44.9(16)
C4 Fe2 Fe1 140.88(14)
C5 Fe2 Fe1 108.29(13)
C6 Fe2 Fe1 112.52(13)
S2 Fe2 Fe1 55.40(3)
S1 Fe2 Fe1 55.44(3)
C7 S1 Fe1 102.77(13)
C7 S1 Fe2 103.52(13)
Fe1 S1 Fe2 68.92(3)
C8 S2 Fe2 102.78(14)
C8 S2 Fe1 103.66(14)
Fe2 S2 Fe1 69.29(3)
O1 C1 Fe1 177.4(4)
O2 C2 Fe1 178.9(5)
O3 C3 Fe1 175.4(3)
O4 C4 Fe2 178.4(4)
O5 C5 Fe2 176.5(4)
O6 C6 Fe2 178.8(4)
C8 C7 S1 112.9(3)
C7 C8 S2 111.8(3)
C27 B1 C21 101.6(3)
C27 B1 C9 114.9(3)
C21 B1 C9 113.7(3)
C27 B1 C15 113.1(3)
C21 B1 C15 114.1(3)
C9 B1 C15 100.1(3)
C10 C9 C14 113.4(3)
C10 C9 B1 127.2(3)
C14 C9 B1 118.8(3)
F1 C10 C9 121.0(3)
F1 C10 C11 115.4(4)
C9 C10 C11 123.6(4)
F2 C11 C12 120.6(4)
F2 C11 C10 119.3(4)
C12 C11 C10 120.1(4)
F3 C12 C13 120.7(5)
F3 C12 C11 120.4(4)
C13 C12 C11 118.9(4)
F4 C13 C12 120.2(4)
F4 C13 C14 120.2(4)
C12 C13 C14 119.6(4)
F5 C14 C13 115.6(4)
F5 C14 C9 119.9(3)
C13 C14 C9 124.5(4)
C16 C15 C20 112.8(3)
C16 C15 B1 119.9(3)
C20 C15 B1 126.5(3)
F6 C16 C17 116.1(3)
F6 C16 C15 118.8(3)
C17 C16 C15 125.1(4)
F7 C17 C16 120.3(4)
F7 C17 C18 120.0(3)
C16 C17 C18 119.6(4)
F8 C18 C19 121.6(4)
F8 C18 C17 120.1(4)
C19 C18 C17 118.3(3)
F9 C19 C18 119.9(4)
F9 C19 C20 119.4(4)
C18 C19 C20 120.7(4)
F10 C20 C19 115.4(3)
F10 C20 C15 121.1(3)
C19 C20 C15 123.5(4)
C26 C21 C22 113.8(3)
C26 C21 B1 127.0(3)
C22 C21 B1 118.8(3)
F11 C22 C23 115.9(3)
F11 C22 C21 119.6(3)
C23 C22 C21 124.4(4)
F12 C23 C22 120.2(4)
F12 C23 C24 120.4(4)
C22 C23 C24 119.4(4)
F13 C24 C25 121.5(4)
F13 C24 C23 120.3(4)
C25 C24 C23 118.1(4)
F14 C25 C24 118.5(4)
F14 C25 C26 120.9(4)
C24 C25 C26 120.6(4)
F15 C26 C25 115.3(3)
F15 C26 C21 121.1(3)
C25 C26 C21 123.6(4)
C28 C27 C32 113.5(3)
C28 C27 B1 126.4(3)
C32 C27 B1 119.4(3)
F16 C28 C27 121.1(3)
F16 C28 C29 115.3(3)
C27 C28 C29 123.5(3)
F17 C29 C30 119.5(4)
F17 C29 C28 120.5(3)
C30 C29 C28 119.8(4)
F18 C30 C29 120.1(4)
F18 C30 C31 120.6(4)
C29 C30 C31 119.1(4)
F19 C31 C32 121.4(4)
F19 C31 C30 119.5(4)
C32 C31 C30 119.0(4)
F20 C32 C31 115.9(3)
F20 C32 C27 119.3(3)
C31 C32 C27 124.8(3)
Cl2 C33 Cl2' 29.6(3)
Cl2 C33 Cl1 119.9(7)
Cl2' C33 Cl1 99.4(6)

loop_
_geom_bond_atom_site_label_1
_geom_bond_atom_site_label_2
_geom_bond_distance
Fe1 H1 1.81(4)
Fe1 C1 1.826(4)
Fe1 C3 1.832(4)
Fe1 C2 1.835(4)
Fe1 S2 2.2421(10)
Fe1 S1 2.2485(10)
Fe1 Fe2 2.5477(7)
Fe2 H1 1.59(5)
Fe2 C4 1.806(4)
Fe2 C5 1.820(4)
Fe2 C6 1.845(4)
Fe2 S2 2.2396(10)
Fe2 S1 2.2542(10)
S1 C7 1.812(4)
S2 C8 1.832(4)
C1 O1 1.118(5)
C2 O2 1.110(6)
C3 O3 1.107(5)
C4 O4 1.119(5)
C5 O5 1.117(5)
C6 O6 1.098(5)
C7 C8 1.513(6)
B1 C27 1.650(5)
B1 C21 1.651(5)
B1 C9 1.659(5)
B1 C15 1.660(5)
C9 C10 1.382(5)
C9 C14 1.383(6)
C10 F1 1.343(5)
C10 C11 1.386(6)
C11 F2 1.340(5)
C11 C12 1.365(7)
C12 F3 1.345(5)
C12 C13 1.359(7)
C13 F4 1.344(5)
C13 C14 1.381(6)
C14 F5 1.349(5)
C15 C16 1.391(5)
C15 C20 1.391(5)
C16 F6 1.361(4)
C16 C17 1.367(5)
C17 F7 1.346(4)
C17 C18 1.379(6)
C18 F8 1.330(5)
C18 C19 1.358(6)
C19 F9 1.344(5)
C19 C20 1.389(5)
C20 F10 1.345(4)
C21 C26 1.378(5)
C21 C22 1.390(5)
C22 F11 1.346(5)
C22 C23 1.373(6)
C23 F12 1.339(5)
C23 C24 1.382(7)
C24 F13 1.331(5)
C24 C25 1.374(6)
C25 F14 1.341(5)
C25 C26 1.374(6)
C26 F15 1.344(5)
C27 C28 1.380(5)
C27 C32 1.390(5)
C28 F16 1.343(4)
C28 C29 1.386(6)
C29 F17 1.340(4)
C29 C30 1.363(6)
C30 F18 1.346(5)
C30 C31 1.378(6)
C31 F19 1.345(4)
C31 C32 1.363(6)
C32 F20 1.359(4)
C33 Cl2 1.673(8)
C33 Cl2' 1.756(8)
C33 Cl1 1.781(11)
